data_1530029
loop_
_publ_author_name
'Grottel, M.'
'de Kozak, A.'
'Koziol, A.E.'
'Pajak, Z.'

_publ_section_title
;
 An x-ray and NMR study of structure and ion motion in C (N H3)3 P F6
;
_journal_name_full 'Journal of Physics: Condensed Matter'
_journal_page_first 7069
_journal_page_last 7083
_journal_volume 1
_journal_year 1989
_chemical_formula_sum 'C H6 F6 N3 P'
_chemical_name_systematic '(C (N H2)3) (P F6)'
_space_group_IT_number 166
_symmetry_space_group_name_Hall '-P 3* 2'
_symmetry_space_group_name_H-M 'R -3 m :R'
_cell_angle_alpha 67.89
_cell_angle_beta 67.89
_cell_angle_gamma 67.89
_cell_formula_units_Z 2
_cell_length_a 7.427
_cell_length_b 7.427
_cell_length_c 7.427
_cell_volume 338.235
_citation_journal_id_ASTM JCOMEL
_cod_data_source_file Grottel_JCOMEL_1989_1928.cif
_cod_data_source_block C1H6F6N3P1
_cod_original_cell_volume 338.2353
_cod_original_sg_symbol_Hall '-R 3 2" (-y+z,x+z,-x+y+z)'
_cod_original_formula_sum 'C1 H6 F6 N3 P1'
_cod_database_code 1530029

loop_
_symmetry_equiv_pos_as_xyz
x,y,z
z,x,y
y,z,x
-y,-x,-z
-z,-y,-x
-x,-z,-y
-x,-y,-z
-z,-x,-y
-y,-z,-x
y,x,z
z,y,x
x,z,y

loop_
_atom_site_label
_atom_site_type_symbol
_atom_site_fract_x
_atom_site_fract_y
_atom_site_fract_z
_atom_site_occupancy
_atom_site_U_iso_or_equiv
F2 F-1 0.5367 0.5367 0.2659 1 0.0
P2 P+5 0.5 0.5 0.5 1 0.0
N1 N-3 0.1535 0.1535 0.4279 1 0.0
F1 F-1 0.1447 0.1447 -0.1281 1 0.0
C1 C+4 0.2457 0.2457 0.2457 1 0.0
P1 P+5 0 0 0 1 0.0
H1 H+1 0.23 0.046 0.474 1 0.0
